data_1550028
loop_
_publ_author_name
'El-Hiti, Gamal A.'
'Abdel-Wahab, Bakr F.'
'Alotaibi, Mohammad Hayal'
'Yousif, Emad'
'Hegazy, Amany S.'
'Kariuki, Benson M.'

_publ_section_title
;
 5-Methyl-1-(4-methylphenyl)-N&#x2032;-[1-(thiophen-2-yl)ethylidene]-1H-1,2,3-triazole-4-carbohydrazide
;
_journal_coeditor_code SJ4191
_journal_issue 10
_journal_name_full IUCrData
_journal_paper_doi 10.1107/S2414314618013792
_journal_volume 3
_journal_year 2018
_chemical_formula_iupac 'C17 H17 N5 O S'
_chemical_formula_moiety 'C17 H17 N5 O S'
_chemical_formula_sum 'C17 H17 N5 O S'
_chemical_formula_weight 339.41
_chemical_name_systematic
5-Methyl-1-(4-methylphenyl)-<i>N</i>'-[1-(thiophen-2-yl)ethylidene]-1<i>H</i>-1,2,3-triazole-4-carbohydrazide
_space_group_crystal_system triclinic
_space_group_IT_number 2
_space_group_name_Hall '-P 1'
_space_group_name_H-M_alt 'P -1'
_symmetry_space_group_name_Hall '-P 1'
_symmetry_space_group_name_H-M 'P -1'
_atom_sites_solution_hydrogens geom
_audit_creation_method SHELXL-2018/1
_cell_angle_alpha 111.021(9)
_cell_angle_beta 105.103(8)
_cell_angle_gamma 96.945(7)
_cell_formula_units_Z 2
_cell_length_a 9.0292(7)
_cell_length_b 9.8640(10)
_cell_length_c 10.8754(9)
_cell_measurement_reflns_used 1876
_cell_measurement_temperature 296(2)
_cell_measurement_theta_max 26.2660
_cell_measurement_theta_min 4.1480
_cell_volume 847.86(15)
_computing_cell_refinement
;
CrysAlis PRO (Rigaku OD, 2015)
;
_computing_data_collection
;
CrysAlis PRO (Rigaku OD, 2015)
;
_computing_data_reduction
;
CrysAlis PRO (Rigaku OD, 2015)
;
_computing_molecular_graphics
;
ORTEP-3 for Windows and WinGX (Farrugia, 2012), and Mercury (Macrae
<i>et al.</i>, 2008)
;
_computing_publication_material
;
WinGX (Farrugia, 2012) and <i>CHEMDRAW Ultra</i> (Cambridge
Soft, 2001)
;
_computing_structure_refinement
;
SHELXL2018 (Sheldrick, 2015)
;
_computing_structure_solution
;
SHELXS (Sheldrick, 2008)
;
_diffrn_ambient_temperature 296(2)
_diffrn_measured_fraction_theta_full 0.998
_diffrn_measured_fraction_theta_max 0.827
_diffrn_measurement_device_type 'Rigaku Oxford Diffraction SuperNova, Dual, Cu at home/near, Atlas'
_diffrn_measurement_method '\w scans'
_diffrn_radiation_type MoK\a
_diffrn_radiation_wavelength 0.71073
_diffrn_reflns_av_R_equivalents 0.0320
_diffrn_reflns_av_unetI/netI 0.0621
_diffrn_reflns_limit_h_max 11
_diffrn_reflns_limit_h_min -11
_diffrn_reflns_limit_k_max 11
_diffrn_reflns_limit_k_min -13
_diffrn_reflns_limit_l_max 14
_diffrn_reflns_limit_l_min -13
_diffrn_reflns_number 7552
_diffrn_reflns_theta_full 25.242
_diffrn_reflns_theta_max 29.640
_diffrn_reflns_theta_min 3.287
_diffrn_standards_decay_% 0
_diffrn_standards_interval_count 0
_diffrn_standards_interval_time 0
_diffrn_standards_number 0
_exptl_absorpt_coefficient_mu 0.205
_exptl_absorpt_correction_T_max 1.00000
_exptl_absorpt_correction_T_min 0.69018
_exptl_absorpt_correction_type multi-scan
_exptl_absorpt_process_details
;
(CrysAlis PRO; Rigaku OD, 2015)
;
_exptl_crystal_colour colourless
_exptl_crystal_density_diffrn 1.329
_exptl_crystal_description plate
_exptl_crystal_F_000 356
_exptl_crystal_size_max 0.432
_exptl_crystal_size_mid 0.175
_exptl_crystal_size_min 0.021
_refine_diff_density_max 0.271
_refine_diff_density_min -0.325
_refine_ls_extinction_method none
_refine_ls_goodness_of_fit_ref 1.038
_refine_ls_hydrogen_treatment constr
_refine_ls_matrix_type full
_refine_ls_number_parameters 220
_refine_ls_number_reflns 3957
_refine_ls_number_restraints 0
_refine_ls_restrained_S_all 1.038
_refine_ls_R_factor_all 0.1076
_refine_ls_R_factor_gt 0.0630
_refine_ls_shift/su_max 0.000
_refine_ls_shift/su_mean 0.000
_refine_ls_structure_factor_coef Fsqd
_refine_ls_weighting_details 'w=1/[\s^2^(Fo^2^)+(0.0711P)^2^+0.2305P] where P=(Fo^2^+2Fc^2^)/3'
_refine_ls_weighting_scheme calc
_refine_ls_wR_factor_gt 0.1441
_refine_ls_wR_factor_ref 0.1736
_reflns_number_gt 2493
_reflns_number_total 3957
_reflns_threshold_expression 'I > 2\s(I)'
_cod_data_source_file sj4191sup1.cif
_cod_data_source_block I
_cod_original_cell_volume 847.86(14)
_cod_database_code 1550028
_shelx_space_group_comment
;
The symmetry employed for this shelxl refinement is uniquely defined
by the following loop, which should always be used as a source of
symmetry information in preference to the above space-group names.
They are only intended as comments.
;
_shelx_estimated_absorpt_t_min 0.917
_shelx_estimated_absorpt_t_max 0.996

loop_
_space_group_symop_operation_xyz
'x, y, z'
'-x, -y, -z'

loop_
_atom_site_type_symbol
_atom_site_label
_atom_site_fract_x
_atom_site_fract_y
_atom_site_fract_z
_atom_site_U_iso_or_equiv
_atom_site_adp_type
_atom_site_calc_flag
_atom_site_occupancy
C C1 0.1112(3) 0.4156(4) 0.3425(4) 0.0601(8) Uani d 1
H H1 0.122378 0.438200 0.435658 0.072 Uiso calc 1
C C2 -0.0111(4) 0.3116(4) 0.2339(4) 0.0658(9) Uani d 1
H H2 -0.092623 0.254289 0.244511 0.079 Uiso calc 1
C C3 -0.0012(3) 0.2998(3) 0.1034(3) 0.0558(8) Uani d 1
H H3 -0.075280 0.233982 0.018406 0.067 Uiso calc 1
C C4 0.1312(3) 0.3974(3) 0.1160(3) 0.0434(6) Uani d 1
C C5 0.1775(3) 0.4220(3) 0.0050(3) 0.0429(6) Uani d 1
C C6 0.0912(3) 0.3171(3) -0.1446(3) 0.0584(8) Uani d 1
H H6A 0.055984 0.373559 -0.197589 0.088 Uiso calc 1
H H6B 0.001658 0.249516 -0.149553 0.088 Uiso calc 1
H H6C 0.160803 0.261177 -0.182098 0.088 Uiso calc 1
C C7 0.4505(3) 0.6844(3) -0.0240(3) 0.0421(6) Uani d 1
C C8 0.4679(3) 0.7032(3) -0.1488(3) 0.0404(6) Uani d 1
C C9 0.5722(3) 0.8129(3) -0.1543(3) 0.0399(6) Uani d 1
C C10 0.7022(3) 0.9388(3) -0.0437(3) 0.0539(7) Uani d 1
H H10A 0.791056 0.948232 -0.075463 0.081 Uiso calc 1
H H10B 0.732737 0.919721 0.038836 0.081 Uiso calc 1
H H10C 0.666715 1.029832 -0.022930 0.081 Uiso calc 1
C C11 0.6040(3) 0.8528(3) -0.3642(3) 0.0396(6) Uani d 1
C C12 0.6343(3) 0.7657(3) -0.4820(3) 0.0473(7) Uani d 1
H H12 0.611736 0.662164 -0.513414 0.057 Uiso calc 1
C C13 0.6987(3) 0.8351(3) -0.5525(3) 0.0567(8) Uani d 1
H H13 0.717677 0.776617 -0.632754 0.068 Uiso calc 1
C C14 0.7358(3) 0.9890(3) -0.5071(3) 0.0512(7) Uani d 1
C C15 0.7021(3) 1.0733(3) -0.3892(3) 0.0520(7) Uani d 1
H H15 0.725550 1.176941 -0.357128 0.062 Uiso calc 1
C C16 0.6344(3) 1.0064(3) -0.3184(3) 0.0464(6) Uani d 1
H H16 0.609748 1.063996 -0.241044 0.056 Uiso calc 1
C C17 0.8067(4) 1.0635(4) -0.5852(4) 0.0730(10) Uani d 1
H H17A 0.803269 1.166931 -0.551180 0.110 Uiso calc 1
H H17B 0.747381 1.014761 -0.682920 0.110 Uiso calc 1
H H17C 0.914343 1.056050 -0.571143 0.110 Uiso calc 1
N N1 0.2922(2) 0.5357(2) 0.0459(2) 0.0451(5) Uani d 1
N N2 0.3362(2) 0.5630(2) -0.0562(2) 0.0473(6) Uani d 1
H H2A 0.290362 0.502099 -0.141972 0.057 Uiso calc 1
N N3 0.3746(2) 0.6096(2) -0.2804(2) 0.0472(6) Uani d 1
N N4 0.4142(3) 0.6548(2) -0.3689(2) 0.0482(6) Uani d 1
N N5 0.5345(2) 0.7799(2) -0.2928(2) 0.0409(5) Uani d 1
O O1 0.5302(2) 0.7712(2) 0.0941(2) 0.0595(6) Uani d 1
S S1 0.24161(8) 0.49989(8) 0.28844(8) 0.0522(2) Uani d 1

loop_
_atom_site_aniso_label
_atom_site_aniso_U_11
_atom_site_aniso_U_22
_atom_site_aniso_U_33
_atom_site_aniso_U_12
_atom_site_aniso_U_13
_atom_site_aniso_U_23
C1 0.0675(19) 0.076(2) 0.056(2) 0.0198(16) 0.0326(16) 0.0388(17)
C2 0.0576(18) 0.078(2) 0.072(2) 0.0041(16) 0.0295(17) 0.0404(19)
C3 0.0497(15) 0.0606(18) 0.055(2) 0.0010(13) 0.0169(14) 0.0255(16)
C4 0.0449(14) 0.0430(14) 0.0450(16) 0.0106(11) 0.0177(12) 0.0188(12)
C5 0.0432(14) 0.0444(15) 0.0435(16) 0.0108(11) 0.0164(12) 0.0190(12)
C6 0.0608(17) 0.0615(18) 0.0431(18) 0.0035(14) 0.0146(14) 0.0157(15)
C7 0.0494(14) 0.0451(15) 0.0360(16) 0.0141(11) 0.0199(12) 0.0162(12)
C8 0.0453(13) 0.0402(14) 0.0364(15) 0.0092(10) 0.0169(11) 0.0142(11)
C9 0.0463(13) 0.0399(14) 0.0350(15) 0.0118(11) 0.0151(11) 0.0154(11)
C10 0.0639(17) 0.0500(16) 0.0406(17) 0.0021(13) 0.0122(14) 0.0175(13)
C11 0.0453(13) 0.0437(14) 0.0332(14) 0.0104(11) 0.0143(11) 0.0185(12)
C12 0.0600(16) 0.0440(15) 0.0440(17) 0.0136(12) 0.0238(13) 0.0194(13)
C13 0.0719(19) 0.0639(19) 0.0479(19) 0.0236(15) 0.0332(15) 0.0259(15)
C14 0.0498(15) 0.0613(18) 0.0529(19) 0.0113(13) 0.0191(14) 0.0337(15)
C15 0.0564(16) 0.0446(16) 0.0527(19) 0.0063(12) 0.0109(14) 0.0239(14)
C16 0.0556(15) 0.0453(15) 0.0392(16) 0.0126(12) 0.0174(13) 0.0166(13)
C17 0.077(2) 0.088(2) 0.079(3) 0.0165(18) 0.0374(19) 0.054(2)
N1 0.0508(12) 0.0516(13) 0.0391(13) 0.0097(10) 0.0199(10) 0.0225(11)
N2 0.0565(13) 0.0517(13) 0.0335(13) 0.0030(10) 0.0177(11) 0.0180(11)
N3 0.0510(13) 0.0505(13) 0.0385(13) 0.0037(10) 0.0160(11) 0.0180(11)
N4 0.0544(13) 0.0484(13) 0.0357(13) 0.0005(10) 0.0138(11) 0.0149(11)
N5 0.0478(12) 0.0430(12) 0.0338(12) 0.0092(9) 0.0156(10) 0.0169(10)
O1 0.0732(13) 0.0607(13) 0.0347(12) -0.0031(10) 0.0198(10) 0.0131(10)
S1 0.0562(4) 0.0576(5) 0.0451(5) 0.0080(3) 0.0177(3) 0.0243(4)

loop_
_atom_type_symbol
_atom_type_description
_atom_type_scat_dispersion_real
_atom_type_scat_dispersion_imag
_atom_type_scat_source
C C 0.0033 0.0016 'International Tables Vol C Tables 4.2.6.8 and 6.1.1.4'
H H 0.0000 0.0000 'International Tables Vol C Tables 4.2.6.8 and 6.1.1.4'
N N 0.0061 0.0033 'International Tables Vol C Tables 4.2.6.8 and 6.1.1.4'
O O 0.0106 0.0060 'International Tables Vol C Tables 4.2.6.8 and 6.1.1.4'
S S 0.1246 0.1234 'International Tables Vol C Tables 4.2.6.8 and 6.1.1.4'

loop_
_geom_angle_atom_site_label_1
_geom_angle_atom_site_label_2
_geom_angle_atom_site_label_3
_geom_angle
C2 C1 S1 112.2(3)
C2 C1 H1 123.9
S1 C1 H1 123.9
C1 C2 C3 112.8(3)
C1 C2 H2 123.6
C3 C2 H2 123.6
C4 C3 C2 112.3(3)
C4 C3 H3 123.8
C2 C3 H3 123.8
C3 C4 C5 128.1(3)
C3 C4 S1 110.7(2)
C5 C4 S1 121.11(19)
N1 C5 C4 115.4(2)
N1 C5 C6 125.0(3)
C4 C5 C6 119.6(2)
C5 C6 H6A 109.5
C5 C6 H6B 109.5
H6A C6 H6B 109.5
C5 C6 H6C 109.5
H6A C6 H6C 109.5
H6B C6 H6C 109.5
O1 C7 N2 124.6(3)
O1 C7 C8 122.6(2)
N2 C7 C8 112.8(2)
N3 C8 C9 109.3(2)
N3 C8 C7 122.5(2)
C9 C8 C7 128.1(2)
N5 C9 C8 103.6(2)
N5 C9 C10 124.4(2)
C8 C9 C10 131.9(3)
C9 C10 H10A 109.5
C9 C10 H10B 109.5
H10A C10 H10B 109.5
C9 C10 H10C 109.5
H10A C10 H10C 109.5
H10B C10 H10C 109.5
C12 C11 C16 121.0(2)
C12 C11 N5 118.6(2)
C16 C11 N5 120.4(2)
C13 C12 C11 118.8(3)
C13 C12 H12 120.6
C11 C12 H12 120.6
C12 C13 C14 121.9(3)
C12 C13 H13 119.0
C14 C13 H13 119.0
C13 C14 C15 117.8(3)
C13 C14 C17 121.3(3)
C15 C14 C17 120.8(3)
C16 C15 C14 121.4(3)
C16 C15 H15 119.3
C14 C15 H15 119.3
C11 C16 C15 119.0(3)
C11 C16 H16 120.5
C15 C16 H16 120.5
C14 C17 H17A 109.5
C14 C17 H17B 109.5
H17A C17 H17B 109.5
C14 C17 H17C 109.5
H17A C17 H17C 109.5
H17B C17 H17C 109.5
C5 N1 N2 116.6(2)
C7 N2 N1 121.1(2)
C7 N2 H2A 119.5
N1 N2 H2A 119.5
N4 N3 C8 109.2(2)
N3 N4 N5 107.0(2)
C9 N5 N4 110.9(2)
C9 N5 C11 129.9(2)
N4 N5 C11 119.1(2)
C1 S1 C4 92.00(15)

loop_
_geom_bond_atom_site_label_1
_geom_bond_atom_site_label_2
_geom_bond_distance
C1 C2 1.358(5)
C1 S1 1.703(3)
C1 H1 0.9300
C2 C3 1.410(5)
C2 H2 0.9300
C3 C4 1.385(4)
C3 H3 0.9300
C4 C5 1.462(4)
C4 S1 1.719(3)
C5 N1 1.284(3)
C5 C6 1.504(4)
C6 H6A 0.9600
C6 H6B 0.9600
C6 H6C 0.9600
C7 O1 1.217(3)
C7 N2 1.354(3)
C7 C8 1.479(4)
C8 N3 1.358(3)
C8 C9 1.375(3)
C9 N5 1.358(3)
C9 C10 1.486(4)
C10 H10A 0.9600
C10 H10B 0.9600
C10 H10C 0.9600
C11 C12 1.380(4)
C11 C16 1.380(4)
C11 N5 1.435(3)
C12 C13 1.380(4)
C12 H12 0.9300
C13 C14 1.384(4)
C13 H13 0.9300
C14 C15 1.388(4)
C14 C17 1.513(4)
C15 C16 1.384(4)
C15 H15 0.9300
C16 H16 0.9300
C17 H17A 0.9600
C17 H17B 0.9600
C17 H17C 0.9600
N1 N2 1.372(3)
N2 H2A 0.8600
N3 N4 1.305(3)
N4 N5 1.364(3)

loop_
_geom_hbond_atom_site_label_D
_geom_hbond_atom_site_label_H
_geom_hbond_atom_site_label_A
_geom_hbond_site_symmetry_A
_geom_hbond_distance_DH
_geom_hbond_distance_HA
_geom_hbond_distance_DA
_geom_hbond_angle_DHA
_geom_hbond_publ_flag
C10 H10B O1 . 0.96 2.53 3.124(4) 120.0 yes
C16 H16 O1 2_675 0.93 2.55 3.437(4) 160.6 yes

_cod_database_fobs_code 1550028
